data_4020396
loop_
_publ_author_name
'Weixiang Dai'
'Jeffrey L. Petersen'
'Kung K. Wang'

_publ_section_title
;
 Synthesis of Indeno-Fused Derivatives of Quinolizinium Salts,
 Imidazo[1,2-a]pyridine, Pyrido[1,2-a]indole,
 and 4H-Quinolizin-4-one via Benzannulated Enyne-Allenes
;
_journal_name_full 'Journal of Organic Chemistry'
_journal_page_first 6647
_journal_page_last 6652
_journal_paper_doi 10.1021/jo0505730
_journal_volume 70
_journal_year 2005
_chemical_formula_sum 'C22 H25 Cl N2'
_chemical_formula_weight 352.89
_space_group_IT_number 14
_symmetry_cell_setting monoclinic
_symmetry_space_group_name_Hall '-P 2ybc'
_symmetry_space_group_name_H-M 'P 1 21/c 1'
_cell_angle_alpha 90.00
_cell_angle_beta 108.971(3)
_cell_angle_gamma 90.00
_cell_formula_units_Z 4
_cell_length_a 10.6260(16)
_cell_length_b 20.419(3)
_cell_length_c 9.0204(12)
_cell_measurement_temperature 295(2)
_cell_volume 1850.8(5)
_diffrn_ambient_temperature 295(2)
_exptl_crystal_density_diffrn 1.266
_cod_original_sg_symbol_H-M 'P 21/c'
_cod_database_code 4020396

loop_
_symmetry_equiv_pos_as_xyz
'x, y, z'
'-x, y+1/2, -z+1/2'
'-x, -y, -z'
'x, -y-1/2, z-1/2'

loop_
_atom_site_label
_atom_site_type_symbol
_atom_site_fract_x
_atom_site_fract_y
_atom_site_fract_z
_atom_site_U_iso_or_equiv
_atom_site_adp_type
_atom_site_occupancy
_atom_site_symmetry_multiplicity
_atom_site_calc_flag
_atom_site_refinement_flags
_atom_site_disorder_assembly
_atom_site_disorder_group
Cl1 Cl 0.22891(10) 0.00810(6) 0.32311(10) 0.0651(4) Uani 1 1 d . . .
N1 N 0.5893(3) 0.09037(14) -0.0691(3) 0.0426(7) Uani 1 1 d . . .
N2 N 0.1891(3) 0.04612(15) -0.1884(3) 0.0484(8) Uani 1 1 d . . .
C1 C 0.9428(4) 0.1337(2) 0.1684(4) 0.0580(11) Uani 1 1 d . . .
H1A H 0.9909 0.0933 0.1688 0.070 Uiso 1 1 calc R . .
H1B H 0.9704 0.1663 0.1071 0.070 Uiso 1 1 calc R . .
C2 C 0.9629(4) 0.15728(18) 0.3304(4) 0.0535(10) Uani 1 1 d . . .
C3 C 1.0844(4) 0.1707(2) 0.4441(5) 0.0701(12) Uani 1 1 d . . .
H3 H 1.1632 0.1681 0.4206 0.084 Uiso 1 1 calc R . .
C4 C 1.0856(5) 0.1879(2) 0.5910(6) 0.0775(14) Uani 1 1 d . . .
H4 H 1.1659 0.1987 0.6667 0.093 Uiso 1 1 calc R . .
C5 C 0.9699(5) 0.1894(2) 0.6289(5) 0.0730(13) Uani 1 1 d . . .
H5 H 0.9733 0.1994 0.7307 0.088 Uiso 1 1 calc R . .
C6 C 0.8490(4) 0.1762(2) 0.5161(5) 0.0644(12) Uani 1 1 d . . .
H6 H 0.7711 0.1775 0.5418 0.077 Uiso 1 1 calc R . .
C7 C 0.8441(4) 0.16094(17) 0.3630(4) 0.0498(10) Uani 1 1 d . . .
C8 C 0.7326(3) 0.14231(16) 0.2202(4) 0.0410(9) Uani 1 1 d . . .
C9 C 0.5943(3) 0.14148(17) 0.1786(3) 0.0409(9) Uani 1 1 d . . .
C10 C 0.5219(3) 0.10651(17) 0.0359(3) 0.0403(9) Uani 1 1 d . . .
C11 C 0.3911(4) 0.08726(17) -0.0047(4) 0.0454(9) Uani 1 1 d . . .
H11 H 0.3479 0.0925 0.0692 0.055 Uiso 1 1 calc R . .
C12 C 0.3186(3) 0.06021(17) -0.1504(4) 0.0419(9) Uani 1 1 d . . .
C13 C 0.3903(4) 0.04909(18) -0.2559(4) 0.0483(10) Uani 1 1 d . . .
H13 H 0.3469 0.0326 -0.3557 0.058 Uiso 1 1 calc R . .
C14 C 0.5202(4) 0.06234(18) -0.2116(4) 0.0481(10) Uani 1 1 d . . .
H14 H 0.5665 0.0522 -0.2802 0.058 Uiso 1 1 calc R . .
C15 C 0.7237(4) 0.09969(18) -0.0338(4) 0.0496(10) Uani 1 1 d . . .
H15 H 0.7652 0.0899 -0.1075 0.060 Uiso 1 1 calc R . .
C16 C 0.7946(4) 0.12294(17) 0.1068(4) 0.0459(9) Uani 1 1 d . . .
C17 C 0.5209(4) 0.17676(19) 0.2786(4) 0.0522(10) Uani 1 1 d . . .
C18 C 0.3728(4) 0.1955(2) 0.1940(6) 0.1015(19) Uani 1 1 d . . .
H18A H 0.3618 0.2089 0.0885 0.152 Uiso 1 1 calc R . .
H18B H 0.3482 0.2309 0.2490 0.152 Uiso 1 1 calc R . .
H18C H 0.3170 0.1583 0.1922 0.152 Uiso 1 1 calc R . .
C19 C 0.5245(5) 0.1328(2) 0.4191(4) 0.0840(16) Uani 1 1 d . . .
H19A H 0.4681 0.0954 0.3824 0.126 Uiso 1 1 calc R . .
H19B H 0.4935 0.1572 0.4914 0.126 Uiso 1 1 calc R . .
H19C H 0.6141 0.1184 0.4709 0.126 Uiso 1 1 calc R . .
C20 C 0.5852(4) 0.24509(19) 0.3263(4) 0.0640(12) Uani 1 1 d . . .
H20A H 0.6803 0.2408 0.3632 0.096 Uiso 1 1 calc R . .
H20B H 0.5561 0.2630 0.4081 0.096 Uiso 1 1 calc R . .
H20C H 0.5589 0.2737 0.2371 0.096 Uiso 1 1 calc R . .
C21 C 0.1144(4) 0.01907(19) -0.3415(4) 0.0536(10) Uani 1 1 d . . .
H21A H 0.1146 0.0498 -0.4219 0.080 Uiso 1 1 calc R . .
H21B H 0.0244 0.0107 -0.3457 0.080 Uiso 1 1 calc R . .
H21C H 0.1550 -0.0211 -0.3575 0.080 Uiso 1 1 calc R . .
C22 C 0.1146(4) 0.0617(2) -0.0834(4) 0.0635(12) Uani 1 1 d . . .
H22A H 0.1531 0.0391 0.0142 0.095 Uiso 1 1 calc R . .
H22B H 0.0237 0.0482 -0.1303 0.095 Uiso 1 1 calc R . .
H22C H 0.1179 0.1081 -0.0648 0.095 Uiso 1 1 calc R . .

loop_
_atom_site_aniso_label
_atom_site_aniso_U_11
_atom_site_aniso_U_22
_atom_site_aniso_U_33
_atom_site_aniso_U_23
_atom_site_aniso_U_13
_atom_site_aniso_U_12
Cl1 0.0534(6) 0.0984(9) 0.0461(5) -0.0117(5) 0.0199(4) 0.0054(6)
N1 0.0500(19) 0.0458(19) 0.0350(15) 0.0032(14) 0.0177(15) 0.0061(16)
N2 0.0460(19) 0.064(2) 0.0351(16) -0.0071(15) 0.0129(15) -0.0054(17)
C1 0.052(3) 0.057(3) 0.070(3) 0.002(2) 0.027(2) 0.000(2)
C2 0.050(3) 0.046(3) 0.060(2) 0.005(2) 0.012(2) -0.004(2)
C3 0.063(3) 0.062(3) 0.079(3) 0.004(3) 0.015(3) -0.014(3)
C4 0.064(3) 0.063(3) 0.086(3) -0.004(3) -0.003(3) -0.015(3)
C5 0.074(3) 0.068(3) 0.063(3) -0.011(2) 0.003(3) -0.005(3)
C6 0.059(3) 0.069(3) 0.058(2) -0.009(2) 0.008(2) -0.002(2)
C7 0.051(3) 0.040(2) 0.054(2) -0.0052(19) 0.012(2) -0.003(2)
C8 0.047(2) 0.029(2) 0.046(2) 0.0025(17) 0.0139(19) -0.0010(18)
C9 0.051(2) 0.037(2) 0.0357(18) -0.0023(16) 0.0164(18) 0.0014(19)
C10 0.046(2) 0.042(2) 0.0356(19) 0.0021(17) 0.0167(18) 0.0024(19)
C11 0.052(2) 0.051(3) 0.0369(19) -0.0030(18) 0.0195(18) 0.001(2)
C12 0.048(2) 0.042(2) 0.0369(19) 0.0005(17) 0.0153(18) 0.0022(19)
C13 0.056(2) 0.057(3) 0.0327(18) -0.0089(17) 0.0149(18) -0.003(2)
C14 0.059(3) 0.052(3) 0.038(2) -0.0067(18) 0.022(2) 0.004(2)
C15 0.048(2) 0.053(3) 0.055(2) -0.0022(19) 0.025(2) 0.004(2)
C16 0.048(2) 0.043(2) 0.049(2) 0.0006(19) 0.0179(19) 0.0007(19)
C17 0.057(3) 0.055(3) 0.048(2) -0.0123(19) 0.021(2) 0.005(2)
C18 0.066(3) 0.106(4) 0.124(4) -0.069(3) 0.019(3) 0.020(3)
C19 0.131(4) 0.079(3) 0.063(3) -0.025(2) 0.061(3) -0.034(3)
C20 0.084(3) 0.050(3) 0.060(2) -0.006(2) 0.025(2) 0.010(2)
C21 0.062(2) 0.059(3) 0.0388(19) -0.0077(18) 0.0143(19) -0.009(2)
C22 0.053(2) 0.094(3) 0.048(2) -0.006(2) 0.022(2) -0.005(2)

loop_
_geom_bond_atom_site_label_1
_geom_bond_atom_site_label_2
_geom_bond_distance
_geom_bond_site_symmetry_2
_geom_bond_publ_flag
N1 C15 1.372(4) . ?
N1 C14 1.381(4) . ?
N1 C10 1.400(4) . ?
N2 C12 1.338(4) . ?
N2 C22 1.453(4) . ?
N2 C21 1.459(4) . ?
C1 C2 1.487(5) . ?
C1 C16 1.506(5) . ?
C2 C7 1.388(5) . ?
C2 C3 1.390(5) . ?
C3 C4 1.366(6) . ?
C4 C5 1.379(6) . ?
C5 C6 1.381(5) . ?
C6 C7 1.400(5) . ?
C7 C8 1.489(5) . ?
C8 C9 1.394(4) . ?
C8 C16 1.440(4) . ?
C9 C10 1.455(4) . ?
C9 C17 1.548(4) . ?
C10 C11 1.374(4) . ?
C11 C12 1.403(4) . ?
C12 C13 1.418(4) . ?
C13 C14 1.334(5) . ?
C15 C16 1.334(4) . ?
C17 C19 1.544(5) . ?
C17 C20 1.551(5) . ?
C17 C18 1.558(5) . ?

loop_
_cod_related_entry_id
_cod_related_entry_database
_cod_related_entry_code
1 ChemSpider 9408534
